data_7213548
loop_
_publ_author_name
'Boldog, Ishtvan'
'Domasevitch, Konstantin'
'Maclaren, Jana K.'
'Heering, Christian'
'Makhloufi, Gamall'
'Janiak, Christoph'

_publ_section_title
;
 A fluorite isoreticular series of porous framework complexes with
 tetrahedral ligands: new opportunities for azolate PCPs
;
_journal_issue 2
_journal_name_full CrystEngComm
_journal_page_first 148
_journal_paper_doi 10.1039/c3ce42162g
_journal_volume 16
_journal_year 2014
_chemical_formula_moiety
;
(Cd 2+)6, (Cl -)4, (C38 H28 N16 4-)2
;
_chemical_formula_sum 'C76 H56 Cd6 Cl4 N32'
_chemical_formula_weight 2233.73
_chemical_name_systematic
; 
catena-(bis(\m~8~-(5,5',5'',5'''-((adamantane-1,3,5,7-tetrayl)-
-tetra-(phen-4-yl))-tetrakistetrazolato))-
 -(\m~4~-chloro)-tri-(chloro)-hexa-(N,N-dimethylformamide)-
hexa-cadmium(ii), 
dimethylformamide and water solvate
;
_space_group_IT_number 139
_symmetry_cell_setting tetragonal
_symmetry_space_group_name_Hall '-I 4 2'
_symmetry_space_group_name_H-M 'I 4/m m m'
_atom_sites_solution_hydrogens geom
_atom_sites_solution_primary direct
_atom_sites_solution_secondary difmap
_audit_creation_method SHELXL-97
_cell_angle_alpha 90.00
_cell_angle_beta 90.00
_cell_angle_gamma 90.00
_cell_formula_units_Z 2
_cell_length_a 19.7788(5)
_cell_length_b 19.7788(5)
_cell_length_c 31.6321(7)
_cell_measurement_temperature 220(2)
_cell_volume 12374.5(5)
_computing_cell_refinement 'Bruker APEXII'
_computing_data_collection 'Bruker APEXII'
_computing_data_reduction 'Bruker APEXII'
_computing_molecular_graphics 'DIAMOND (Crystal Impact, 2009)'
_computing_structure_refinement 'SHELXL-97 (Sheldrick, 2008)'
_computing_structure_solution 'SHELXS-97 (Sheldrick, 2008)'
_diffrn_ambient_temperature 220(2)
_diffrn_measured_fraction_theta_full 0.997
_diffrn_measured_fraction_theta_max 0.997
_diffrn_measurement_device_type 'Bruker Apex Quazar'
_diffrn_measurement_method '\f and \w scans'
_diffrn_radiation_monochromator graphite
_diffrn_radiation_source ImuS
_diffrn_radiation_type MoK\a
_diffrn_radiation_wavelength 0.71073
_diffrn_reflns_av_R_equivalents 0.0486
_diffrn_reflns_av_sigmaI/netI 0.0312
_diffrn_reflns_limit_h_max 23
_diffrn_reflns_limit_h_min -19
_diffrn_reflns_limit_k_max 23
_diffrn_reflns_limit_k_min -19
_diffrn_reflns_limit_l_max 30
_diffrn_reflns_limit_l_min -37
_diffrn_reflns_number 24342
_diffrn_reflns_theta_full 25.02
_diffrn_reflns_theta_max 25.02
_diffrn_reflns_theta_min 1.21
_exptl_absorpt_coefficient_mu 0.571
_exptl_absorpt_correction_T_max 0.9557
_exptl_absorpt_correction_T_min 0.8895
_exptl_absorpt_correction_type multi-scan
_exptl_crystal_colour colourless
_exptl_crystal_density_diffrn 0.599
_exptl_crystal_density_method 'not measured'
_exptl_crystal_description rhombohedron
_exptl_crystal_F_000 2184
_exptl_crystal_size_max 0.21
_exptl_crystal_size_mid 0.13
_exptl_crystal_size_min 0.08
_platon_squeeze_details
;
;
_refine_diff_density_max 0.617
_refine_diff_density_min -0.426
_refine_diff_density_rms 0.063
_refine_ls_extinction_method none
_refine_ls_goodness_of_fit_ref 0.972
_refine_ls_hydrogen_treatment mixed
_refine_ls_matrix_type full
_refine_ls_number_parameters 111
_refine_ls_number_reflns 3094
_refine_ls_number_restraints 0
_refine_ls_restrained_S_all 0.972
_refine_ls_R_factor_all 0.0536
_refine_ls_R_factor_gt 0.0414
_refine_ls_shift/su_max 0.001
_refine_ls_shift/su_mean 0.000
_refine_ls_structure_factor_coef Fsqd
_refine_ls_weighting_details 'calc w=1/[\s^2^(Fo^2^)+(0.0874P)^2^+0.0000P] where P=(Fo^2^+2Fc^2^)/3'
_refine_ls_weighting_scheme calc
_refine_ls_wR_factor_gt 0.1185
_refine_ls_wR_factor_ref 0.1228
_reflns_number_gt 2384
_reflns_number_total 3094
_reflns_threshold_expression >2sigma(I)
_cod_data_source_file c3ce42162g.txt
_cod_data_source_block Cd_AdPhTtH4
_cod_depositor_comments
;
The following automatic conversions were performed:

'_exptl_absorpt_correction_type' value 'Multi-scan' changed to
'multi-scan' according to
/usr/data/users/saulius/automatic-downloads/current/RSC/lib/dictionaries/cif_core.dic
dictionary named 'cif_core.dic' version 2.4.2 from 2011-04-26.

Automatic conversion script
Id: cif_fix_values 2281 2013-09-26 08:29:07Z andrius 
;
_cod_original_sg_symbol_H-M I4/mmm
_cod_database_code 7213548
_platon_calc_solv_details
;
:: Total Potential Solvent Area Vol   7859.3 Ang^3
                  per Unit Cell Vol  12374.5 Ang^3 [63.5%]
 
Note: Expected volumes for solvent molecules are:
      A hydrogen bonded H2O-molecule      40 Ang^3
      Small molecules (e.g. Toluene) 100-300 Ang^3
 
      Values below for gridpoints and volumes in []
      refer to areas where atom centers may reside.
 
Area #GridPoint VolPerc.  Vol(A^3)  X(av) Y(av) Z(av) Eigenvector(frac) Sig(Ang)
 1 913112[547338] 64  7859[4711.0] -0.017 0.430-0.005 1  0.002 0.009 1.000  9.17
                                                      2  0.760 1.000-0.004  5.91
                                                      3 -1.000 0.760-0.002  5.66
 


Potential (!) solvent accessible voids for the structure with removed mu-4-Cl 
and disordered Cd2, Cl2 atoms, i.e. for the [Cd4L2] framework : 

:: Total Potential Solvent Area Vol   9565.7 Ang^3
                  per Unit Cell Vol  12374.5 Ang^3 [77.3%]
 
Note: Expected volumes for solvent molecules are:
      A hydrogen bonded H2O-molecule      40 Ang^3
      Small molecules (e.g. Toluene) 100-300 Ang^3
 
      Values below for gridpoints and volumes in []
      refer to areas where atom centers may reside.
 
:: Use the CALC SQUEEZE instruction to calculate and optionally correct for
:: Density identified in solvent accessible areas (Reflection data required)
 
Area #GridPoint VolPerc.  Vol(A^3)  X(av) Y(av) Z(av) Eigenvector(frac) Sig(Ang)
 11111366[796070] 77  9566[6851.9] -0.015 0.351-0.005 1  0.002 0.016 1.000  9.15
                                                      2  0.635 1.000-0.007  5.82
                                                      3 -1.000 0.635-0.003  5.60
;

loop_
_symmetry_equiv_pos_as_xyz
'x, y, z'
'-x, -y, z'
'-y, x, z'
'y, -x, z'
'-x, y, -z'
'x, -y, -z'
'y, x, -z'
'-y, -x, -z'
'x+1/2, y+1/2, z+1/2'
'-x+1/2, -y+1/2, z+1/2'
'-y+1/2, x+1/2, z+1/2'
'y+1/2, -x+1/2, z+1/2'
'-x+1/2, y+1/2, -z+1/2'
'x+1/2, -y+1/2, -z+1/2'
'y+1/2, x+1/2, -z+1/2'
'-y+1/2, -x+1/2, -z+1/2'
'-x, -y, -z'
'x, y, -z'
'y, -x, -z'
'-y, x, -z'
'x, -y, z'
'-x, y, z'
'-y, -x, z'
'y, x, z'
'-x+1/2, -y+1/2, -z+1/2'
'x+1/2, y+1/2, -z+1/2'
'y+1/2, -x+1/2, -z+1/2'
'-y+1/2, x+1/2, -z+1/2'
'x+1/2, -y+1/2, z+1/2'
'-x+1/2, y+1/2, z+1/2'
'-y+1/2, -x+1/2, z+1/2'
'y+1/2, x+1/2, z+1/2'

loop_
_atom_site_label
_atom_site_type_symbol
_atom_site_fract_x
_atom_site_fract_y
_atom_site_fract_z
_atom_site_U_iso_or_equiv
_atom_site_adp_type
_atom_site_occupancy
_atom_site_symmetry_multiplicity
_atom_site_calc_flag
_atom_site_refinement_flags
_atom_site_disorder_assembly
_atom_site_disorder_group
Cd1 Cd 0.900329(13) 0.099671(13) 0.0000 0.04456(18) Uani 1 4 d S . .
Cl1 Cl 1.0000 0.0000 0.0000 0.0377(5) Uani 1 16 d S . .
Cd2 Cd 0.81490(5) 0.18510(5) 0.08605(4) 0.0775(4) Uani 0.25 2 d SP . .
Cl2 Cl 0.81321(9) 0.18679(9) 0.0000 0.1025(8) Uani 0.75 4 d SP . .
N1 N 0.96717(10) 0.15161(10) 0.05104(6) 0.0472(5) Uani 1 1 d . . .
N2 N 0.94431(12) 0.19267(11) 0.08070(6) 0.0571(6) Uani 1 1 d . . .
C1 C 1.0000 0.2173(2) 0.09915(11) 0.0562(10) Uani 1 2 d S . .
C2 C 1.0000 0.26967(19) 0.13222(11) 0.0550(10) Uani 1 2 d S . .
C3 C 0.9419(3) 0.3136(3) 0.1362(2) 0.0611(16) Uani 0.50 1 d P A 1
H3 H 0.9037 0.3072 0.1189 0.073 Uiso 0.50 1 calc PR A 1
C4 C 0.9431(3) 0.3647(3) 0.1655(2) 0.0559(14) Uani 0.50 1 d P A 1
H4 H 0.9057 0.3937 0.1679 0.067 Uiso 0.50 1 calc PR A 1
C3D C 0.9487(3) 0.2767(3) 0.15962(18) 0.0630(17) Uani 0.50 1 d P . 2
H3D H 0.9122 0.2462 0.1589 0.076 Uiso 0.50 1 calc PR . 2
C4D C 0.9492(3) 0.3285(3) 0.18897(19) 0.0603(16) Uani 0.50 1 d P . 2
H4D H 0.9125 0.3321 0.2077 0.072 Uiso 0.50 1 calc PR . 2
C5 C 1.0000 0.37458(18) 0.19229(10) 0.0431(8) Uani 1 2 d S . .
C6 C 1.0000 0.43562(16) 0.22152(9) 0.0386(8) Uani 1 2 d S A .
C7 C 1.0000 0.5000 0.19375(12) 0.0383(11) Uani 1 4 d S . .
H7A H 1.0401 0.5000 0.1755 0.046 Uiso 1 2 d SR A .
C8 C 1.06324(11) 0.43676(11) 0.2500 0.0390(8) Uani 1 2 d S . .
H8A H 1.1038 0.4363 0.2322 0.047 Uiso 1 1 d R A .
O1 O 0.8208(7) 0.1792(7) 0.1575(6) 0.149(7) Uiso 0.25 2 d SP . .
O2 O 0.6924(10) 0.2139(11) 0.0895(6) 0.220(8) Uiso 0.25 1 d P . .

loop_
_atom_site_aniso_label
_atom_site_aniso_U_11
_atom_site_aniso_U_22
_atom_site_aniso_U_33
_atom_site_aniso_U_23
_atom_site_aniso_U_13
_atom_site_aniso_U_12
Cd1 0.0434(2) 0.0434(2) 0.0469(2) 0.000 0.000 -0.00398(16)
Cl1 0.0380(8) 0.0380(8) 0.0370(11) 0.000 0.000 0.000
Cd2 0.0746(6) 0.0746(6) 0.0833(9) -0.0236(5) 0.0236(5) -0.0098(7)
Cl2 0.1015(12) 0.1015(12) 0.1045(18) 0.000 0.000 0.0275(15)
N1 0.0618(13) 0.0459(12) 0.0338(9) -0.0097(9) 0.0060(9) 0.0012(9)
N2 0.0670(16) 0.0574(14) 0.0468(11) -0.0174(11) 0.0068(11) -0.0010(11)
C1 0.073(3) 0.062(2) 0.0338(17) -0.0119(18) 0.000 0.000
C2 0.069(3) 0.053(2) 0.0435(19) -0.0150(17) 0.000 0.000
C3 0.052(4) 0.077(4) 0.054(3) -0.032(3) -0.004(3) -0.007(3)
C4 0.044(3) 0.062(4) 0.061(4) -0.024(3) -0.006(3) 0.009(3)
C3D 0.073(4) 0.068(4) 0.048(3) -0.020(3) 0.011(3) -0.020(3)
C4D 0.059(4) 0.069(4) 0.053(3) -0.013(3) 0.022(3) -0.012(3)
C5 0.046(2) 0.049(2) 0.0342(17) -0.0077(15) 0.000 0.000
C6 0.0426(19) 0.0421(19) 0.0311(15) -0.0059(14) 0.000 0.000
C7 0.041(3) 0.052(3) 0.0216(19) 0.000 0.000 0.000
C8 0.0415(12) 0.0415(12) 0.0339(15) -0.0027(10) -0.0027(10) 0.0043(15)

loop_
_atom_type_symbol
_atom_type_description
_atom_type_scat_dispersion_real
_atom_type_scat_dispersion_imag
_atom_type_scat_source
C C 0.0033 0.0016 'International Tables Vol C Tables 4.2.6.8 and 6.1.1.4'
H H 0.0000 0.0000 'International Tables Vol C Tables 4.2.6.8 and 6.1.1.4'
N N 0.0061 0.0033 'International Tables Vol C Tables 4.2.6.8 and 6.1.1.4'
Cd Cd -0.8075 1.2024 'International Tables Vol C Tables 4.2.6.8 and 6.1.1.4'
Cl Cl 0.1484 0.1585 'International Tables Vol C Tables 4.2.6.8 and 6.1.1.4'
O O 0.0106 0.0060 'International Tables Vol C Tables 4.2.6.8 and 6.1.1.4'

loop_
_geom_angle_atom_site_label_1
_geom_angle_atom_site_label_2
_geom_angle_atom_site_label_3
_geom_angle
_geom_angle_site_symmetry_1
_geom_angle_site_symmetry_3
N1 Cd1 N1 169.71(10) 8_665 .
N1 Cd1 N1 87.91(9) 8_665 23_665
N1 Cd1 N1 91.16(9) . 23_665
N1 Cd1 N1 91.16(9) 8_665 18
N1 Cd1 N1 87.91(9) . 18
N1 Cd1 N1 169.71(10) 23_665 18
N1 Cd1 Cl2 95.14(5) 8_665 .
N1 Cd1 Cl2 95.14(5) . .
N1 Cd1 Cl2 95.14(5) 23_665 .
N1 Cd1 Cl2 95.14(5) 18 .
N1 Cd1 Cl1 84.86(5) 8_665 .
N1 Cd1 Cl1 84.86(5) . .
N1 Cd1 Cl1 84.86(5) 23_665 .
N1 Cd1 Cl1 84.86(5) 18 .
Cl2 Cd1 Cl1 180.00(6) . .
Cd1 Cl1 Cd1 180.000(14) 3_645 19_665
Cd1 Cl1 Cd1 90.0 3_645 .
Cd1 Cl1 Cd1 90.0 19_665 .
Cd1 Cl1 Cd1 90.0 3_645 17_755
Cd1 Cl1 Cd1 90.0 19_665 17_755
Cd1 Cl1 Cd1 180.000(14) . 17_755
O1 Cd2 O2 91.1(6) . 23_665
O1 Cd2 O2 91.1(6) . .
O2 Cd2 O2 63.4(10) 23_665 .
O1 Cd2 N2 91.0(3) . .
O2 Cd2 N2 100.0(5) 23_665 .
O2 Cd2 N2 163.4(5) . .
O1 Cd2 N2 91.0(3) . 23_665
O2 Cd2 N2 163.4(5) 23_665 23_665
O2 Cd2 N2 100.0(5) . 23_665
N2 Cd2 N2 96.42(11) . 23_665
O1 Cd2 Cl2 176.8(5) . .
O2 Cd2 Cl2 91.6(4) 23_665 .
O2 Cd2 Cl2 91.6(4) . .
N2 Cd2 Cl2 86.89(7) . .
N2 Cd2 Cl2 86.89(7) 23_665 .
Cd1 Cl2 Cd2 89.00(6) . 18
Cd1 Cl2 Cd2 89.00(6) . .
Cd2 Cl2 Cd2 178.01(13) 18 .
N1 N1 N2 110.02(13) 22_755 .
N1 N1 Cd1 124.64(5) 22_755 .
N2 N1 Cd1 124.75(16) . .
N1 N2 C1 104.6(2) . .
N1 N2 Cd2 110.61(15) . .
C1 N2 Cd2 144.33(17) . .
N2 C1 N2 110.8(3) . 22_755
N2 C1 C2 124.48(16) . .
N2 C1 C2 124.48(16) 22_755 .
C3D C2 C3D 98.3(6) . 22_755
C3D C2 C3 44.0(3) . .
C3D C2 C3 118.9(4) 22_755 .
C3D C2 C3 118.9(4) . 22_755
C3D C2 C3 44.0(3) 22_755 22_755
C3 C2 C3 105.3(5) . 22_755
C3D C2 C1 122.1(3) . .
C3D C2 C1 122.1(3) 22_755 .
C3 C2 C1 118.9(3) . .
C3 C2 C1 118.9(3) 22_755 .
C4 C3 C2 119.1(5) . .
C4 C3 H3 120.4 . .
C2 C3 H3 120.4 . .
C3 C4 C5 121.3(5) . .
C3 C4 H4 119.4 . .
C5 C4 H4 119.4 . .
C2 C3D C4D 120.2(5) . .
C2 C3D C3D 40.8(3) . 22_755
C4D C3D C3D 89.5(4) . 22_755
C2 C3D H3D 119.9 . .
C4D C3D H3D 119.9 . .
C3D C3D H3D 140.1 22_755 .
C5 C4D C3D 123.7(5) . .
C5 C4D C4D 42.4(3) . 22_755
C3D C4D C4D 90.5(4) . 22_755
C5 C4D H4D 118.2 . .
C3D C4D H4D 118.2 . .
C4D C4D H4D 140.7 22_755 .
C4D C5 C4D 95.2(6) . 22_755
C4D C5 C4 43.8(3) . .
C4D C5 C4 116.5(4) 22_755 .
C4D C5 C4 116.5(4) . 22_755
C4D C5 C4 43.8(3) 22_755 22_755
C4 C5 C4 104.5(5) . 22_755
C4D C5 C6 125.4(3) . .
C4D C5 C6 125.4(3) 22_755 .
C4 C5 C6 118.2(3) . .
C4 C5 C6 118.2(3) 22_755 .
C5 C6 C8 111.53(18) . .
C5 C6 C8 111.53(18) . 27_565
C8 C6 C8 108.5(2) . 27_565
C5 C6 C7 107.9(3) . .
C8 C6 C7 108.65(16) . .
C8 C6 C7 108.65(16) 27_565 .
C6 C7 C6 110.8(3) 2_765 .
C6 C7 H7A 109.5 2_765 .
C6 C7 H7A 109.5 . .
C6 C8 C6 111.4(3) . 28_645
C6 C8 H8A 109.2 . .
C6 C8 H8A 109.3 28_645 .

loop_
_geom_bond_atom_site_label_1
_geom_bond_atom_site_label_2
_geom_bond_distance
_geom_bond_site_symmetry_2
Cd1 N1 2.3259(19) 8_665
Cd1 N1 2.3259(19) .
Cd1 N1 2.3259(19) 23_665
Cd1 N1 2.3259(19) 18
Cd1 Cl2 2.437(3) .
Cd1 Cl1 2.7879(4) .
Cl1 Cd1 2.7879(4) 3_645
Cl1 Cd1 2.7879(4) 19_665
Cl1 Cd1 2.7879(4) 17_755
Cd2 O1 2.26(2) .
Cd2 O2 2.49(2) 23_665
Cd2 O2 2.49(2) .
Cd2 N2 2.569(2) .
Cd2 N2 2.569(2) 23_665
Cd2 Cl2 2.7223(14) .
Cl2 Cd2 2.7223(14) 18
N1 N1 1.298(4) 22_755
N1 N2 1.321(3) .
N2 C1 1.338(3) .
C1 N2 1.338(3) 22_755
C1 C2 1.472(5) .
C2 C3D 1.342(6) .
C2 C3D 1.342(6) 22_755
C2 C3 1.446(7) .
C2 C3 1.446(7) 22_755
C3 C4 1.371(7) .
C3 H3 0.9400 .
C4 C5 1.423(6) .
C4 H4 0.9400 .
C3D C4D 1.384(7) .
C3D C3D 2.030(13) 22_755
C3D H3D 0.9400 .
C4D C5 1.360(6) .
C4D C4D 2.008(12) 22_755
C4D H4D 0.9400 .
C5 C4D 1.360(6) 22_755
C5 C4 1.423(6) 22_755
C5 C6 1.521(5) .
C6 C8 1.542(2) .
C6 C8 1.542(2) 27_565
C6 C7 1.547(4) .
C7 C6 1.547(4) 2_765
C7 H7A 0.9800 .
C8 C6 1.542(2) 28_645
C8 H8A 0.9799 .

loop_
_geom_torsion_atom_site_label_1
_geom_torsion_atom_site_label_2
_geom_torsion_atom_site_label_3
_geom_torsion_atom_site_label_4
_geom_torsion
_geom_torsion_site_symmetry_1
_geom_torsion_site_symmetry_4
N1 Cd1 Cl1 Cd1 -44.18(5) 8_665 3_645
N1 Cd1 Cl1 Cd1 135.82(5) . 3_645
N1 Cd1 Cl1 Cd1 44.18(5) 23_665 3_645
N1 Cd1 Cl1 Cd1 -135.82(5) 18 3_645
Cl2 Cd1 Cl1 Cd1 0(100) . 3_645
N1 Cd1 Cl1 Cd1 135.82(5) 8_665 19_665
N1 Cd1 Cl1 Cd1 -44.18(5) . 19_665
N1 Cd1 Cl1 Cd1 -135.82(5) 23_665 19_665
N1 Cd1 Cl1 Cd1 44.18(5) 18 19_665
Cl2 Cd1 Cl1 Cd1 180(100) . 19_665
N1 Cd1 Cl1 Cd1 136(100) 8_665 17_755
N1 Cd1 Cl1 Cd1 -44(100) . 17_755
N1 Cd1 Cl1 Cd1 -136(100) 23_665 17_755
N1 Cd1 Cl1 Cd1 44(100) 18 17_755
Cl2 Cd1 Cl1 Cd1 0.0 . 17_755
N1 Cd1 Cl2 Cd2 -45.82(5) 8_665 18
N1 Cd1 Cl2 Cd2 134.18(5) . 18
N1 Cd1 Cl2 Cd2 -134.18(5) 23_665 18
N1 Cd1 Cl2 Cd2 45.82(5) 18 18
Cl1 Cd1 Cl2 Cd2 -90(100) . 18
N1 Cd1 Cl2 Cd2 134.18(5) 8_665 .
N1 Cd1 Cl2 Cd2 -45.82(5) . .
N1 Cd1 Cl2 Cd2 45.82(5) 23_665 .
N1 Cd1 Cl2 Cd2 -134.18(5) 18 .
Cl1 Cd1 Cl2 Cd2 90(100) . .
O1 Cd2 Cl2 Cd1 0.000(3) . .
O2 Cd2 Cl2 Cd1 148.3(5) 23_665 .
O2 Cd2 Cl2 Cd1 -148.3(5) . .
N2 Cd2 Cl2 Cd1 48.31(5) . .
N2 Cd2 Cl2 Cd1 -48.31(5) 23_665 .
O1 Cd2 Cl2 Cd2 -0.001(6) . 18
O2 Cd2 Cl2 Cd2 148.3(5) 23_665 18
O2 Cd2 Cl2 Cd2 -148.3(5) . 18
N2 Cd2 Cl2 Cd2 48.30(5) . 18
N2 Cd2 Cl2 Cd2 -48.31(5) 23_665 18
N1 Cd1 N1 N1 36.8(5) 8_665 22_755
N1 Cd1 N1 N1 121.53(4) 23_665 22_755
N1 Cd1 N1 N1 -48.22(7) 18 22_755
Cl2 Cd1 N1 N1 -143.20(3) . 22_755
Cl1 Cd1 N1 N1 36.8(5) . 22_755
N1 Cd1 N1 N2 -152.83(19) 8_665 .
N1 Cd1 N1 N2 -68.1(2) 23_665 .
N1 Cd1 N1 N2 122.15(17) 18 .
Cl2 Cd1 N1 N2 27.17(19) . .
Cl1 Cd1 N1 N2 -152.83(19) . .
N1 N1 N2 C1 -0.6(3) 22_755 .
Cd1 N1 N2 C1 -172.2(2) . .
N1 N1 N2 Cd2 -174.66(6) 22_755 .
Cd1 N1 N2 Cd2 13.8(2) . .
O1 Cd2 N2 N1 134.3(4) . .
O2 Cd2 N2 N1 -134.5(5) 23_665 .
O2 Cd2 N2 N1 -128.7(15) . .
N2 Cd2 N2 N1 43.15(19) 23_665 .
Cl2 Cd2 N2 N1 -43.37(16) . .
O1 Cd2 N2 C1 -35.9(5) . .
O2 Cd2 N2 C1 55.4(6) 23_665 .
O2 Cd2 N2 C1 61.2(16) . .
N2 Cd2 N2 C1 -127.0(4) 23_665 .
Cl2 Cd2 N2 C1 146.5(4) . .
N1 N2 C1 N2 1.0(4) . 22_755
Cd2 N2 C1 N2 171.43(10) . 22_755
N1 N2 C1 C2 175.1(3) . .
Cd2 N2 C1 C2 -14.4(7) . .
N2 C1 C2 C3D 30.0(7) . .
N2 C1 C2 C3D -156.6(5) 22_755 .
N2 C1 C2 C3D 156.6(5) . 22_755
N2 C1 C2 C3D -30.0(7) 22_755 22_755
N2 C1 C2 C3 -21.4(7) . .
N2 C1 C2 C3 152.0(5) 22_755 .
N2 C1 C2 C3 -152.0(5) . 22_755
N2 C1 C2 C3 21.4(7) 22_755 22_755
C3D C2 C3 C4 75.9(7) . .
C3D C2 C3 C4 5.4(11) 22_755 .
C3 C2 C3 C4 -40.1(10) 22_755 .
C1 C2 C3 C4 -176.6(6) . .
C2 C3 C4 C5 -0.9(11) . .
C3D C2 C3D C4D 46.5(10) 22_755 .
C3 C2 C3D C4D -77.0(8) . .
C3 C2 C3D C4D 5.1(11) 22_755 .
C1 C2 C3D C4D -177.0(5) . .
C3 C2 C3D C3D -123.5(5) . 22_755
C3 C2 C3D C3D -41.4(4) 22_755 22_755
C1 C2 C3D C3D 136.5(7) . 22_755
C2 C3D C4D C5 -0.2(11) . .
C3D C3D C4D C5 28.1(6) 22_755 .
C2 C3D C4D C4D -28.3(6) . 22_755
C3D C3D C4D C4D 0.0 22_755 22_755
C3D C4D C5 C4D -44.4(10) . 22_755
C3D C4D C5 C4 79.1(7) . .
C4D C4D C5 C4 123.5(5) 22_755 .
C3D C4D C5 C4 -4.2(11) . 22_755
C4D C4D C5 C4 40.1(4) 22_755 22_755
C3D C4D C5 C6 174.7(6) . .
C4D C4D C5 C6 -141.0(7) 22_755 .
C3 C4 C5 C4D -71.8(7) . .
C3 C4 C5 C4D -3.7(10) . 22_755
C3 C4 C5 C4 41.5(10) . 22_755
C3 C4 C5 C6 175.2(6) . .
C4D C5 C6 C8 125.6(4) . .
C4D C5 C6 C8 -4.2(6) 22_755 .
C4 C5 C6 C8 176.9(4) . .
C4 C5 C6 C8 -55.5(5) 22_755 .
C4D C5 C6 C8 4.2(6) . 27_565
C4D C5 C6 C8 -125.6(4) 22_755 27_565
C4 C5 C6 C8 55.5(5) . 27_565
C4 C5 C6 C8 -176.9(4) 22_755 27_565
C4D C5 C6 C7 -115.1(5) . .
C4D C5 C6 C7 115.1(5) 22_755 .
C4 C5 C6 C7 -63.8(4) . .
C4 C5 C6 C7 63.8(4) 22_755 .
C5 C6 C7 C6 180.0 . 2_765
C8 C6 C7 C6 -58.91(16) . 2_765
C8 C6 C7 C6 58.91(16) 27_565 2_765
C5 C6 C8 C6 178.0(3) . 28_645
C8 C6 C8 C6 -58.82(18) 27_565 28_645
C7 C6 C8 C6 59.11(17) . 28_645

loop_
_platon_squeeze_void_nr
_platon_squeeze_void_average_x
_platon_squeeze_void_average_y
_platon_squeeze_void_average_z
_platon_squeeze_void_volume
_platon_squeeze_void_count_electrons
_platon_squeeze_void_content
1 -0.017 0.430 -0.005 7851 2138 ' '
